data_7118421
loop_
_publ_author_name
'Yu, Liu-Zhu'
'Hu, Xu-Bo'
'Xu, Qin'
'Shi, Min'

_publ_section_title
;
 Thermally induced formal [3+2] cyclization of ortho-aminoaryl-tethered
 alkylidenecyclopropanes: facile synthesis of furoquinoline and
 thienoquinoline derivatives.
;
_journal_issue 13
_journal_name_full 'Chemical communications (Cambridge, England)'
_journal_page_first 2701
_journal_page_last 2704
_journal_paper_doi 10.1039/c5cc09218c
_journal_volume 52
_journal_year 2016
_chemical_formula_sum 'C17 H13 Cl2 N O'
_chemical_formula_weight 318.18
_chemical_name_systematic
; 
 ? 
;
_space_group_crystal_system triclinic
_space_group_IT_number 2
_space_group_name_Hall '-P 1'
_space_group_name_H-M_alt 'P -1'
_symmetry_space_group_name_Hall '-P 1'
_symmetry_space_group_name_H-M 'P -1'
_atom_sites_solution_hydrogens mixed
_audit_creation_method SHELXL-2013
_audit_update_record
;
2015-10-08 deposited with the CCDC.
2016-01-04 downloaded from the CCDC.
;
_cell_angle_alpha 99.138(5)
_cell_angle_beta 97.433(5)
_cell_angle_gamma 109.903(5)
_cell_formula_units_Z 2
_cell_length_a 7.7899(17)
_cell_length_b 9.516(2)
_cell_length_c 11.134(2)
_cell_measurement_reflns_used 927
_cell_measurement_temperature 293(2)
_cell_measurement_theta_max 47.929
_cell_measurement_theta_min 4.664
_cell_volume 751.1(3)
_computing_cell_refinement 'Bruker SMART'
_computing_data_collection 'Bruker SMART'
_computing_data_reduction 'Bruker SHELXTL'
_computing_molecular_graphics 'Bruker SHELXTL'
_computing_publication_material 'Bruker SHELXTL'
_computing_structure_refinement 'SHELXL-2013 (Sheldrick, 2013)'
_computing_structure_solution 'Bruker SHELXTL'
_diffrn_ambient_temperature 293(2)
_diffrn_measured_fraction_theta_full 0.998
_diffrn_measured_fraction_theta_max 0.998
_diffrn_measurement_device_type 'CCD area detector'
_diffrn_measurement_method 'phi and omega scans'
_diffrn_radiation_type MoK\a
_diffrn_radiation_wavelength 0.71073
_diffrn_reflns_av_R_equivalents 0.0360
_diffrn_reflns_av_unetI/netI 0.0687
_diffrn_reflns_laue_measured_fraction_full 0.998
_diffrn_reflns_laue_measured_fraction_max 0.998
_diffrn_reflns_limit_h_max 9
_diffrn_reflns_limit_h_min -9
_diffrn_reflns_limit_k_max 11
_diffrn_reflns_limit_k_min -11
_diffrn_reflns_limit_l_max 13
_diffrn_reflns_limit_l_min -11
_diffrn_reflns_number 4343
_diffrn_reflns_point_group_measured_fraction_full 0.998
_diffrn_reflns_point_group_measured_fraction_max 0.998
_diffrn_reflns_theta_full 25.242
_diffrn_reflns_theta_max 25.485
_diffrn_reflns_theta_min 1.890
_exptl_absorpt_coefficient_mu 0.429
_exptl_absorpt_correction_T_max 0.7456
_exptl_absorpt_correction_T_min 0.5421
_exptl_absorpt_correction_type multi-scan
_exptl_absorpt_process_details sadabs
_exptl_crystal_colour colorless
_exptl_crystal_density_diffrn 1.407
_exptl_crystal_description prismatic
_exptl_crystal_F_000 328
_exptl_crystal_size_max 0.220
_exptl_crystal_size_mid 0.170
_exptl_crystal_size_min 0.100
_refine_diff_density_max 0.374
_refine_diff_density_min -0.336
_refine_diff_density_rms 0.114
_refine_ls_extinction_method none
_refine_ls_goodness_of_fit_ref 1.019
_refine_ls_hydrogen_treatment mixed
_refine_ls_matrix_type full
_refine_ls_number_parameters 194
_refine_ls_number_reflns 2804
_refine_ls_number_restraints 0
_refine_ls_restrained_S_all 1.019
_refine_ls_R_factor_all 0.0853
_refine_ls_R_factor_gt 0.0586
_refine_ls_shift/su_max 0.000
_refine_ls_shift/su_mean 0.000
_refine_ls_structure_factor_coef Fsqd
_refine_ls_weighting_details 'w=1/[\s^2^(Fo^2^)+(0.0954P)^2^] where P=(Fo^2^+2Fc^2^)/3'
_refine_ls_weighting_scheme calc
_refine_ls_wR_factor_gt 0.1510
_refine_ls_wR_factor_ref 0.1707
_reflns_Friedel_coverage 0.000
_reflns_number_gt 1894
_reflns_number_total 2804
_reflns_threshold_expression 'I > 2\s(I)'
_cod_data_source_file c5cc09218c2.cif
_cod_data_source_block cd15153
_cod_depositor_comments 'Adding full bibliography for 7118419--7118421.cif.'
_cod_database_code 7118421
_shelx_space_group_comment
; 
The symmetry employed for this shelxl refinement is uniquely defined 
by the following loop, which should always be used as a source of 
symmetry information in preference to the above space-group names. 
They are only intended as comments. 
;
_shelx_estimated_absorpt_t_min 0.911
_shelx_estimated_absorpt_t_max 0.958
_shelxl_version_number 2013-4

loop_
_space_group_symop_operation_xyz
'x, y, z'
'-x, -y, -z'

loop_
_atom_site_label
_atom_site_type_symbol
_atom_site_fract_x
_atom_site_fract_y
_atom_site_fract_z
_atom_site_U_iso_or_equiv
_atom_site_adp_type
_atom_site_occupancy
_atom_site_site_symmetry_order
_atom_site_calc_flag
_atom_site_refinement_flags_posn
_atom_site_refinement_flags_adp
Cl1 Cl 1.17222(12) 0.89454(9) 0.46934(10) 0.0701(4) Uani 1 1 d . .
Cl2 Cl 0.49215(12) 0.26032(9) 0.45285(8) 0.0641(3) Uani 1 1 d . .
N1 N 0.2453(3) 0.1066(3) 0.0028(2) 0.0473(7) Uani 1 1 d . .
O1 O 0.0591(3) 0.1418(3) 0.1352(2) 0.0676(7) Uani 1 1 d . .
C1 C 0.5645(4) 0.2702(3) 0.0354(3) 0.0415(7) Uani 1 1 d . .
C2 C 0.7323(5) 0.3080(4) -0.0093(3) 0.0586(9) Uani 1 1 d . .
H2 H 0.8363 0.3910 0.0357 0.070 Uiso 1 1 calc R U
C3 C 0.7445(6) 0.2250(5) -0.1173(4) 0.0726(11) Uani 1 1 d . .
H3 H 0.8561 0.2520 -0.1455 0.087 Uiso 1 1 calc R U
C4 C 0.5898(6) 0.0994(4) -0.1857(3) 0.0653(10) Uani 1 1 d . .
H4 H 0.5990 0.0432 -0.2593 0.078 Uiso 1 1 calc R U
C5 C 0.4268(5) 0.0590(3) -0.1455(3) 0.0529(8) Uani 1 1 d . .
H5 H 0.3247 -0.0254 -0.1909 0.063 Uiso 1 1 calc R U
C6 C 0.4122(4) 0.1441(3) -0.0359(3) 0.0418(7) Uani 1 1 d . .
C7 C 0.2142(4) 0.1822(3) 0.1065(3) 0.0478(8) Uani 1 1 d . .
C8 C 0.3737(4) 0.3139(3) 0.1815(3) 0.0416(7) Uani 1 1 d . .
C9 C 0.5403(4) 0.3545(3) 0.1470(2) 0.0388(7) Uani 1 1 d . .
C10 C 0.7024(4) 0.4888(3) 0.2236(2) 0.0381(7) Uani 1 1 d . .
C11 C 0.8498(4) 0.4699(3) 0.2939(3) 0.0454(7) Uani 1 1 d . .
H11 H 0.8508 0.3719 0.2906 0.054 Uiso 1 1 calc R U
C12 C 0.9947(4) 0.5936(3) 0.3687(3) 0.0463(8) Uani 1 1 d . .
H12 H 1.0927 0.5797 0.4160 0.056 Uiso 1 1 calc R U
C13 C 0.9926(4) 0.7378(3) 0.3722(3) 0.0437(7) Uani 1 1 d . .
C14 C 0.8528(5) 0.7608(3) 0.3025(3) 0.0523(8) Uani 1 1 d . .
H14 H 0.8545 0.8594 0.3047 0.063 Uiso 1 1 calc R U
C15 C 0.7071(5) 0.6355(3) 0.2279(3) 0.0500(8) Uani 1 1 d . .
H15 H 0.6108 0.6508 0.1799 0.060 Uiso 1 1 calc R U
C16 C 0.3324(4) 0.3939(3) 0.2956(3) 0.0512(8) Uani 1 1 d . .
H16A H 0.2247 0.4198 0.2711 0.061 Uiso 1 1 calc R U
H16B H 0.4372 0.4891 0.3308 0.061 Uiso 1 1 calc R U
C17 C 0.2952(4) 0.3029(4) 0.3948(3) 0.0614(10) Uani 1 1 d . .
H17A H 0.1895 0.2081 0.3609 0.074 Uiso 1 1 calc R U
H17B H 0.2635 0.3606 0.4626 0.074 Uiso 1 1 calc R U
H1 H 0.135(5) 0.016(4) -0.048(4) 0.080(12) Uiso 1 1 d . .

loop_
_atom_site_aniso_label
_atom_site_aniso_U_11
_atom_site_aniso_U_22
_atom_site_aniso_U_33
_atom_site_aniso_U_23
_atom_site_aniso_U_13
_atom_site_aniso_U_12
Cl1 0.0494(5) 0.0501(5) 0.0844(7) -0.0130(4) -0.0017(4) 0.0031(4)
Cl2 0.0592(5) 0.0602(5) 0.0569(6) 0.0009(4) 0.0039(4) 0.0103(4)
N1 0.0467(15) 0.0431(14) 0.0389(15) -0.0063(11) -0.0039(11) 0.0114(12)
O1 0.0350(12) 0.0742(15) 0.0656(16) -0.0208(12) 0.0037(11) 0.0036(11)
C1 0.0489(17) 0.0414(15) 0.0348(16) 0.0077(12) 0.0066(12) 0.0181(13)
C2 0.064(2) 0.0576(19) 0.050(2) 0.0052(16) 0.0188(16) 0.0172(16)
C3 0.082(3) 0.083(3) 0.056(2) 0.0077(19) 0.032(2) 0.031(2)
C4 0.091(3) 0.067(2) 0.044(2) 0.0019(16) 0.0220(19) 0.038(2)
C5 0.072(2) 0.0429(16) 0.0415(19) 0.0011(13) 0.0032(16) 0.0250(15)
C6 0.0527(17) 0.0388(15) 0.0341(17) 0.0071(12) 0.0014(13) 0.0201(14)
C7 0.0428(17) 0.0514(17) 0.0396(18) -0.0034(14) -0.0011(13) 0.0145(14)
C8 0.0401(15) 0.0410(15) 0.0389(17) -0.0003(12) 0.0021(12) 0.0150(12)
C9 0.0427(15) 0.0376(14) 0.0333(16) 0.0042(12) 0.0015(12) 0.0152(12)
C10 0.0370(14) 0.0375(15) 0.0336(16) 0.0030(11) 0.0070(12) 0.0083(12)
C11 0.0454(16) 0.0374(14) 0.0526(19) 0.0077(13) 0.0079(14) 0.0159(13)
C12 0.0346(15) 0.0502(17) 0.0505(19) 0.0062(14) 0.0032(13) 0.0152(13)
C13 0.0365(15) 0.0412(16) 0.0450(18) 0.0011(13) 0.0111(13) 0.0067(12)
C14 0.0579(19) 0.0332(15) 0.059(2) 0.0055(13) 0.0039(16) 0.0131(14)
C15 0.0510(17) 0.0440(16) 0.051(2) 0.0111(14) -0.0020(14) 0.0165(14)
C16 0.0385(16) 0.0494(17) 0.054(2) -0.0116(14) 0.0056(14) 0.0124(13)
C17 0.0439(18) 0.072(2) 0.051(2) -0.0081(17) 0.0150(15) 0.0069(16)

loop_
_atom_type_symbol
_atom_type_description
_atom_type_scat_dispersion_real
_atom_type_scat_dispersion_imag
_atom_type_scat_source
C C 0.0033 0.0016 'International Tables Vol C Tables 4.2.6.8 and 6.1.1.4'
H H 0.0000 0.0000 'International Tables Vol C Tables 4.2.6.8 and 6.1.1.4'
N N 0.0061 0.0033 'International Tables Vol C Tables 4.2.6.8 and 6.1.1.4'
O O 0.0106 0.0060 'International Tables Vol C Tables 4.2.6.8 and 6.1.1.4'
Cl Cl 0.1484 0.1585 'International Tables Vol C Tables 4.2.6.8 and 6.1.1.4'

loop_
_geom_angle_atom_site_label_1
_geom_angle_atom_site_label_2
_geom_angle_atom_site_label_3
_geom_angle
C7 N1 C6 125.1(2)
C7 N1 H1 116(2)
C6 N1 H1 119(2)
C6 C1 C2 117.1(3)
C6 C1 C9 118.8(3)
C2 C1 C9 124.1(3)
C3 C2 C1 121.1(3)
C3 C2 H2 119.4
C1 C2 H2 119.4
C2 C3 C4 120.2(4)
C2 C3 H3 119.9
C4 C3 H3 119.9
C5 C4 C3 120.4(3)
C5 C4 H4 119.8
C3 C4 H4 119.8
C4 C5 C6 119.8(3)
C4 C5 H5 120.1
C6 C5 H5 120.1
N1 C6 C5 120.0(3)
N1 C6 C1 118.7(3)
C5 C6 C1 121.3(3)
O1 C7 N1 121.4(3)
O1 C7 C8 122.3(3)
N1 C7 C8 116.3(3)
C9 C8 C7 120.6(3)
C9 C8 C16 125.1(2)
C7 C8 C16 114.3(3)
C8 C9 C1 120.6(2)
C8 C9 C10 120.4(3)
C1 C9 C10 119.0(3)
C15 C10 C11 118.1(3)
C15 C10 C9 120.5(3)
C11 C10 C9 121.4(2)
C12 C11 C10 121.1(3)
C12 C11 H11 119.4
C10 C11 H11 119.4
C13 C12 C11 119.0(3)
C13 C12 H12 120.5
C11 C12 H12 120.5
C14 C13 C12 121.5(3)
C14 C13 Cl1 119.2(2)
C12 C13 Cl1 119.4(2)
C13 C14 C15 119.1(3)
C13 C14 H14 120.5
C15 C14 H14 120.5
C10 C15 C14 121.2(3)
C10 C15 H15 119.4
C14 C15 H15 119.4
C8 C16 C17 114.8(3)
C8 C16 H16A 108.6
C17 C16 H16A 108.6
C8 C16 H16B 108.6
C17 C16 H16B 108.6
H16A C16 H16B 107.5
C16 C17 Cl2 111.8(2)
C16 C17 H17A 109.3
Cl2 C17 H17A 109.3
C16 C17 H17B 109.3
Cl2 C17 H17B 109.3
H17A C17 H17B 107.9

loop_
_geom_bond_atom_site_label_1
_geom_bond_atom_site_label_2
_geom_bond_distance
Cl1 C13 1.740(3)
Cl2 C17 1.785(4)
N1 C7 1.355(4)
N1 C6 1.372(4)
N1 H1 1.01(4)
O1 C7 1.238(4)
C1 C6 1.401(4)
C1 C2 1.411(5)
C1 C9 1.439(4)
C2 C3 1.363(5)
C2 H2 0.9300
C3 C4 1.398(5)
C3 H3 0.9300
C4 C5 1.352(5)
C4 H4 0.9300
C5 C6 1.394(4)
C5 H5 0.9300
C7 C8 1.467(4)
C8 C9 1.348(4)
C8 C16 1.504(4)
C9 C10 1.493(3)
C10 C15 1.377(4)
C10 C11 1.384(4)
C11 C12 1.376(4)
C11 H11 0.9300
C12 C13 1.372(4)
C12 H12 0.9300
C13 C14 1.355(5)
C14 C15 1.385(4)
C14 H14 0.9300
C15 H15 0.9300
C16 C17 1.506(5)
C16 H16A 0.9700
C16 H16B 0.9700
C17 H17A 0.9700
C17 H17B 0.9700

loop_
_geom_torsion_atom_site_label_1
_geom_torsion_atom_site_label_2
_geom_torsion_atom_site_label_3
_geom_torsion_atom_site_label_4
_geom_torsion
C6 C1 C2 C3 0.1(5)
C9 C1 C2 C3 -178.6(3)
C1 C2 C3 C4 -0.4(6)
C2 C3 C4 C5 0.0(6)
C3 C4 C5 C6 0.7(6)
C7 N1 C6 C5 -179.0(3)
C7 N1 C6 C1 -0.2(5)
C4 C5 C6 N1 177.7(3)
C4 C5 C6 C1 -1.0(5)
C2 C1 C6 N1 -178.2(3)
C9 C1 C6 N1 0.6(4)
C2 C1 C6 C5 0.6(4)
C9 C1 C6 C5 179.3(3)
C6 N1 C7 O1 179.8(3)
C6 N1 C7 C8 0.0(5)
O1 C7 C8 C9 -179.9(3)
N1 C7 C8 C9 -0.1(5)
O1 C7 C8 C16 0.3(5)
N1 C7 C8 C16 -179.9(3)
C7 C8 C9 C1 0.5(5)
C16 C8 C9 C1 -179.7(3)
C7 C8 C9 C10 180.0(3)
C16 C8 C9 C10 -0.2(5)
C6 C1 C9 C8 -0.7(4)
C2 C1 C9 C8 177.9(3)
C6 C1 C9 C10 179.8(3)
C2 C1 C9 C10 -1.6(5)
C8 C9 C10 C15 -70.8(4)
C1 C9 C10 C15 108.7(3)
C8 C9 C10 C11 107.9(3)
C1 C9 C10 C11 -72.6(4)
C15 C10 C11 C12 1.7(4)
C9 C10 C11 C12 -177.1(3)
C10 C11 C12 C13 -0.5(5)
C11 C12 C13 C14 -1.1(5)
C11 C12 C13 Cl1 178.4(2)
C12 C13 C14 C15 1.3(5)
Cl1 C13 C14 C15 -178.2(3)
C11 C10 C15 C14 -1.4(5)
C9 C10 C15 C14 177.3(3)
C13 C14 C15 C10 0.0(5)
C9 C8 C16 C17 -111.2(3)
C7 C8 C16 C17 68.6(4)
C8 C16 C17 Cl2 62.0(3)
